data_7021708
loop_
_publ_author_name
'Beckmann, Jens'
'Bolsinger, Jens'
'Duthie, Andrew'
'Finke, Pamela'

_publ_section_title
;
 Diarylhalotelluronium(iv) cations [(8-Me2NC10H6)2TeX](+) (X = Cl, Br, I)
 stabilized by intramolecularly coordinating N-donor substituents.
;
_journal_issue 34
_journal_name_full 'Dalton transactions (Cambridge, England : 2003)'
_journal_page_first 12193
_journal_page_last 12202
_journal_paper_doi 10.1039/c3dt51011e
_journal_volume 42
_journal_year 2013
_chemical_formula_sum 'C48 H48 Br3 F6 N4 P Te2'
_chemical_formula_weight 1320.80
_chemical_name_systematic
;
?
;
_space_group_IT_number 13
_symmetry_cell_setting monoclinic
_symmetry_space_group_name_Hall '-P 2yc'
_symmetry_space_group_name_H-M 'P 1 2/c 1'
_atom_sites_solution_hydrogens geom
_atom_sites_solution_primary direct
_atom_sites_solution_secondary difmap
_audit_creation_method SHELXL-97
_cell_angle_alpha 90.00
_cell_angle_beta 110.84(8)
_cell_angle_gamma 90.00
_cell_formula_units_Z 2
_cell_length_a 15.915(18)
_cell_length_b 9.941(7)
_cell_length_c 16.361(13)
_cell_measurement_temperature 150
_cell_volume 2419(4)
_computing_cell_refinement 'X-Area (Stoe, 2004)'
_computing_data_collection 'X-Area (Stoe, 2004)'
_computing_data_reduction 'X-Area (Stoe, 2004)'
_computing_molecular_graphics 'DIAMOND (Brandenburg, 2006)'
_computing_publication_material 'SHELXL97 (Sheldrick, 1997)'
_computing_structure_refinement 'SHELXL97 (Sheldrick, 1997)'
_computing_structure_solution 'SHELXS97 (Sheldrick, 1997)'
_diffrn_ambient_temperature 150
_diffrn_measured_fraction_theta_full 0.987
_diffrn_measured_fraction_theta_max 0.987
_diffrn_measurement_device_type 'CCD area detector'
_diffrn_measurement_method 'phi and omega scans'
_diffrn_radiation_monochromator graphite
_diffrn_radiation_source 'fine-focus sealed tube'
_diffrn_radiation_type MoK\a
_diffrn_radiation_wavelength 0.71073
_diffrn_reflns_av_R_equivalents 0.1546
_diffrn_reflns_av_sigmaI/netI 0.1733
_diffrn_reflns_limit_h_max 21
_diffrn_reflns_limit_h_min -18
_diffrn_reflns_limit_k_max 13
_diffrn_reflns_limit_k_min -13
_diffrn_reflns_limit_l_max 22
_diffrn_reflns_limit_l_min -22
_diffrn_reflns_number 18185
_diffrn_reflns_theta_full 29.25
_diffrn_reflns_theta_max 29.25
_diffrn_reflns_theta_min 2.05
_exptl_absorpt_coefficient_mu 3.778
_exptl_absorpt_correction_T_max 0.6800
_exptl_absorpt_correction_T_min 0.3470
_exptl_absorpt_correction_type multi-scan
_exptl_absorpt_process_details 'X-Area (Stoe, 2004)'
_exptl_crystal_colour orange
_exptl_crystal_density_diffrn 1.813
_exptl_crystal_density_method 'not measured'
_exptl_crystal_description plate
_exptl_crystal_F_000 1284
_exptl_crystal_size_max 0.31
_exptl_crystal_size_mid 0.25
_exptl_crystal_size_min 0.18
_refine_diff_density_max 1.584
_refine_diff_density_min -0.969
_refine_diff_density_rms 0.141
_refine_ls_extinction_method none
_refine_ls_goodness_of_fit_ref 0.846
_refine_ls_hydrogen_treatment constr
_refine_ls_matrix_type full
_refine_ls_number_parameters 290
_refine_ls_number_reflns 6501
_refine_ls_number_restraints 0
_refine_ls_restrained_S_all 0.846
_refine_ls_R_factor_all 0.1625
_refine_ls_R_factor_gt 0.0628
_refine_ls_shift/su_max 0.000
_refine_ls_shift/su_mean 0.000
_refine_ls_structure_factor_coef Fsqd
_refine_ls_weighting_details 'calc w=1/[\s^2^(Fo^2^)+(0.0489P)^2^+0.0000P] where P=(Fo^2^+2Fc^2^)/3'
_refine_ls_weighting_scheme calc
_refine_ls_wR_factor_gt 0.1080
_refine_ls_wR_factor_ref 0.1330
_reflns_number_gt 2951
_reflns_number_total 6501
_reflns_threshold_expression >2sigma(I)
_cod_data_source_file c3dt51011e.txt
_cod_data_source_block 4
_cod_depositor_comments
;
The following automatic conversions were performed:

'_symmetry_cell_setting' value 'Monoclinic' changed to 'monoclinic'
according to /home/saulius/struct/CIF-dictionaries/cif_core.dic
dictionary named 'cif_core.dic' version 2.4.2 from 2011-04-26.

Automatic conversion script
Id: cif_fix_values 1891 2012-01-12 08:04:46Z andrius 
;
_cod_original_sg_symbol_H-M 'P 2 / c'
_cod_database_code 7021708

loop_
_symmetry_equiv_pos_as_xyz
'x, y, z'
'-x, y, -z+1/2'
'-x, -y, -z'
'x, -y, z-1/2'

loop_
_atom_site_label
_atom_site_type_symbol
_atom_site_fract_x
_atom_site_fract_y
_atom_site_fract_z
_atom_site_U_iso_or_equiv
_atom_site_adp_type
_atom_site_occupancy
_atom_site_symmetry_multiplicity
_atom_site_calc_flag
_atom_site_refinement_flags
C26 C 0.0791(6) 0.7264(9) 0.0788(7) 0.055(2) Uani 1 1 d .
H26 H 0.0540 0.8036 0.0927 0.066 Uiso 1 1 calc R
C2 C 0.1476(6) 0.0656(9) 0.0323(6) 0.055(2) Uani 1 1 d .
H2A H 0.1215 0.1126 0.0688 0.083 Uiso 1 1 calc R
H2B H 0.1253 -0.0250 0.0233 0.083 Uiso 1 1 calc R
H2C H 0.1317 0.1106 -0.0230 0.083 Uiso 1 1 calc R
C27 C 0.1433(7) 0.6516(8) 0.1453(6) 0.053(2) Uani 1 1 d .
H27 H 0.1601 0.6802 0.2030 0.063 Uiso 1 1 calc R
Te1 Te 0.31764(4) 0.29105(5) 0.10097(3) 0.03625(14) Uani 1 1 d .
Br2 Br 0.5000 0.17313(13) 0.2500 0.0536(3) Uani 1 2 d S
Br1 Br 0.40529(7) 0.51160(9) 0.10699(6) 0.0589(3) Uani 1 1 d .
C10 C 0.3611(5) 0.2045(8) 0.0035(4) 0.0387(17) Uani 1 1 d .
N1 N 0.2456(4) 0.0637(6) 0.0749(4) 0.0392(15) Uani 1 1 d .
C29 C 0.1587(5) 0.4938(8) 0.0369(5) 0.0379(18) Uani 1 1 d .
C11 C 0.4122(6) 0.2717(9) -0.0354(5) 0.050(2) Uani 1 1 d .
H11 H 0.4247 0.3625 -0.0236 0.060 Uiso 1 1 calc R
C14 C 0.3780(5) -0.0007(8) -0.0727(4) 0.0383(18) Uani 1 1 d .
C20 C 0.1995(5) 0.3828(8) 0.0109(5) 0.0374(17) Uani 1 1 d .
C12 C 0.4457(6) 0.2049(10) -0.0929(5) 0.052(2) Uani 1 1 d .
H12 H 0.4797 0.2525 -0.1189 0.062 Uiso 1 1 calc R
C24 C 0.0917(5) 0.5686(8) -0.0292(5) 0.0403(18) Uani 1 1 d .
C18 C 0.2869(5) -0.0077(8) 0.0207(4) 0.0369(17) Uani 1 1 d .
C15 C 0.3610(6) -0.1404(9) -0.0888(5) 0.050(2) Uani 1 1 d .
H15 H 0.3852 -0.1859 -0.1249 0.060 Uiso 1 1 calc R
C22 C 0.1017(6) 0.4138(9) -0.1389(5) 0.048(2) Uani 1 1 d .
H22 H 0.0811 0.3840 -0.1966 0.058 Uiso 1 1 calc R
C19 C 0.3402(5) 0.0657(7) -0.0154(4) 0.0358(17) Uani 1 1 d .
N2 N 0.2419(5) 0.4522(7) 0.1912(4) 0.0503(18) Uani 1 1 d .
C16 C 0.3099(6) -0.2074(9) -0.0519(5) 0.053(2) Uani 1 1 d .
H16 H 0.2999 -0.2990 -0.0627 0.063 Uiso 1 1 calc R
C21 C 0.1693(6) 0.3452(8) -0.0755(5) 0.0406(19) Uani 1 1 d .
H21 H 0.1953 0.2710 -0.0919 0.049 Uiso 1 1 calc R
C28 C 0.1813(6) 0.5380(8) 0.1266(5) 0.044(2) Uani 1 1 d .
C4 C 0.1928(7) 0.3463(9) 0.2209(5) 0.057(2) Uani 1 1 d .
H4A H 0.2352 0.2908 0.2642 0.085 Uiso 1 1 calc R
H4B H 0.1585 0.2918 0.1719 0.085 Uiso 1 1 calc R
H4C H 0.1530 0.3881 0.2457 0.085 Uiso 1 1 calc R
C13 C 0.4297(6) 0.0741(9) -0.1110(5) 0.046(2) Uani 1 1 d .
H13 H 0.4530 0.0321 -0.1491 0.055 Uiso 1 1 calc R
C25 C 0.0542(6) 0.6854(8) -0.0053(7) 0.052(2) Uani 1 1 d .
H25 H 0.0115 0.7348 -0.0487 0.063 Uiso 1 1 calc R
C23 C 0.0650(6) 0.5267(9) -0.1160(6) 0.051(2) Uani 1 1 d .
H23 H 0.0217 0.5758 -0.1592 0.061 Uiso 1 1 calc R
C17 C 0.2715(7) -0.1427(8) 0.0023(5) 0.054(2) Uani 1 1 d .
H17 H 0.2355 -0.1909 0.0259 0.065 Uiso 1 1 calc R
C1 C 0.2719(7) 0.0033(9) 0.1635(5) 0.054(2) Uani 1 1 d .
H1A H 0.2436 0.0520 0.1975 0.082 Uiso 1 1 calc R
H1B H 0.3360 0.0079 0.1918 0.082 Uiso 1 1 calc R
H1C H 0.2530 -0.0890 0.1586 0.082 Uiso 1 1 calc R
C3 C 0.3051(7) 0.5222(11) 0.2675(6) 0.072(3) Uani 1 1 d .
H3A H 0.3429 0.4575 0.3073 0.107 Uiso 1 1 calc R
H3B H 0.2720 0.5721 0.2963 0.107 Uiso 1 1 calc R
H3C H 0.3416 0.5828 0.2486 0.107 Uiso 1 1 calc R
P1 P 0.0000 0.9692(4) 0.7500 0.0624(10) Uani 1 2 d S
F3 F -0.0177(7) 0.9704(9) 0.8386(5) 0.151(4) Uani 1 1 d .
F1 F -0.0675(10) 1.0786(14) 0.7132(8) 0.249(8) Uani 1 1 d .
F2 F -0.0720(10) 0.8691(15) 0.7135(9) 0.260(8) Uani 1 1 d .

loop_
_atom_site_aniso_label
_atom_site_aniso_U_11
_atom_site_aniso_U_22
_atom_site_aniso_U_33
_atom_site_aniso_U_23
_atom_site_aniso_U_13
_atom_site_aniso_U_12
C26 0.056(6) 0.037(5) 0.089(7) 0.002(5) 0.045(5) 0.000(4)
C2 0.051(6) 0.043(5) 0.068(6) -0.002(4) 0.018(5) -0.014(4)
C27 0.066(6) 0.041(5) 0.063(5) -0.012(4) 0.037(5) -0.008(5)
Te1 0.0356(3) 0.0322(3) 0.0368(2) 0.0010(2) 0.00776(18) -0.0051(3)
Br2 0.0404(7) 0.0557(8) 0.0593(7) 0.000 0.0113(6) 0.000
Br1 0.0598(6) 0.0402(5) 0.0730(6) -0.0043(4) 0.0189(5) -0.0173(4)
C10 0.040(4) 0.037(4) 0.037(4) 0.009(4) 0.011(3) 0.006(4)
N1 0.043(4) 0.032(3) 0.043(3) -0.003(3) 0.016(3) -0.007(3)
C29 0.037(5) 0.033(4) 0.040(4) -0.001(3) 0.011(4) -0.012(4)
C11 0.045(5) 0.042(5) 0.062(5) 0.003(4) 0.020(4) -0.008(4)
C14 0.041(5) 0.036(4) 0.033(4) -0.003(3) 0.007(3) 0.000(4)
C20 0.037(5) 0.036(4) 0.036(4) 0.005(3) 0.010(3) -0.007(3)
C12 0.042(5) 0.062(6) 0.053(5) -0.002(5) 0.019(4) -0.016(5)
C24 0.037(5) 0.046(5) 0.040(4) 0.006(4) 0.017(4) -0.008(4)
C18 0.038(5) 0.033(4) 0.034(4) 0.004(3) 0.006(3) -0.005(3)
C15 0.057(6) 0.049(5) 0.038(4) -0.007(4) 0.009(4) 0.006(4)
C22 0.047(5) 0.061(6) 0.035(4) -0.001(4) 0.011(4) -0.007(5)
C19 0.026(4) 0.038(4) 0.037(4) 0.005(3) 0.003(3) 0.000(3)
N2 0.059(5) 0.056(5) 0.033(3) -0.012(3) 0.012(3) -0.012(4)
C16 0.071(6) 0.034(4) 0.051(5) -0.001(4) 0.020(4) -0.005(5)
C21 0.050(5) 0.037(4) 0.036(4) -0.001(3) 0.017(4) -0.002(4)
C28 0.045(5) 0.038(5) 0.052(5) -0.001(4) 0.020(4) -0.012(4)
C4 0.073(7) 0.058(6) 0.040(4) 0.005(4) 0.021(5) -0.002(5)
C13 0.047(5) 0.051(5) 0.040(4) -0.005(4) 0.015(4) -0.010(4)
C25 0.049(5) 0.034(5) 0.084(6) 0.013(4) 0.036(5) 0.006(4)
C23 0.044(5) 0.053(6) 0.052(5) 0.008(4) 0.014(4) -0.001(4)
C17 0.072(7) 0.038(5) 0.050(5) 0.001(4) 0.019(5) -0.012(5)
C1 0.070(7) 0.043(5) 0.050(5) 0.012(4) 0.021(5) -0.002(5)
C3 0.068(7) 0.083(7) 0.060(6) -0.033(5) 0.017(5) -0.014(6)
P1 0.088(3) 0.051(2) 0.0488(19) 0.000 0.025(2) 0.000
F3 0.229(12) 0.162(8) 0.094(5) 0.008(5) 0.098(7) 0.034(7)
F1 0.297(19) 0.247(13) 0.195(12) 0.093(10) 0.076(11) 0.188(13)
F2 0.299(17) 0.279(15) 0.229(13) -0.105(12) 0.128(13) -0.225(14)

loop_
_atom_type_symbol
_atom_type_description
_atom_type_scat_dispersion_real
_atom_type_scat_dispersion_imag
_atom_type_scat_source
C C 0.0033 0.0016 'International Tables Vol C Tables 4.2.6.8 and 6.1.1.4'
H H 0.0000 0.0000 'International Tables Vol C Tables 4.2.6.8 and 6.1.1.4'
Te Te -0.5308 1.6751 'International Tables Vol C Tables 4.2.6.8 and 6.1.1.4'
Br Br -0.2901 2.4595 'International Tables Vol C Tables 4.2.6.8 and 6.1.1.4'
P P 0.1023 0.0942 'International Tables Vol C Tables 4.2.6.8 and 6.1.1.4'
F F 0.0171 0.0103 'International Tables Vol C Tables 4.2.6.8 and 6.1.1.4'
N N 0.0061 0.0033 'International Tables Vol C Tables 4.2.6.8 and 6.1.1.4'

loop_
_geom_angle_atom_site_label_1
_geom_angle_atom_site_label_2
_geom_angle_atom_site_label_3
_geom_angle
_geom_angle_site_symmetry_1
_geom_angle_site_symmetry_3
C25 C26 C27 119.7(8) . .
C28 C27 C26 121.3(8) . .
C10 Te1 C20 95.5(3) . .
C10 Te1 N1 76.1(3) . .
C20 Te1 N1 91.8(3) . .
C10 Te1 Br1 93.2(2) . .
C20 Te1 Br1 89.7(2) . .
N1 Te1 Br1 169.30(14) . .
C11 C10 C19 120.0(7) . .
C11 C10 Te1 123.7(6) . .
C19 C10 Te1 116.1(5) . .
C18 N1 C2 110.5(6) . .
C18 N1 C1 111.4(6) . .
C2 N1 C1 110.6(6) . .
C18 N1 Te1 105.3(4) . .
C2 N1 Te1 114.5(5) . .
C1 N1 Te1 104.2(5) . .
C20 C29 C24 118.4(7) . .
C20 C29 C28 124.3(7) . .
C24 C29 C28 117.3(7) . .
C10 C11 C12 120.7(8) . .
C13 C14 C15 122.4(8) . .
C13 C14 C19 119.5(7) . .
C15 C14 C19 118.1(7) . .
C21 C20 C29 119.4(7) . .
C21 C20 Te1 119.5(6) . .
C29 C20 Te1 120.6(5) . .
C13 C12 C11 121.4(8) . .
C23 C24 C25 121.2(8) . .
C23 C24 C29 119.4(8) . .
C25 C24 C29 119.4(7) . .
C17 C18 C19 120.1(8) . .
C17 C18 N1 121.5(7) . .
C19 C18 N1 118.3(7) . .
C16 C15 C14 120.4(8) . .
C23 C22 C21 119.4(7) . .
C18 C19 C10 122.8(7) . .
C18 C19 C14 119.5(7) . .
C10 C19 C14 117.7(7) . .
C28 N2 C3 115.0(7) . .
C28 N2 C4 111.6(7) . .
C3 N2 C4 109.7(7) . .
C15 C16 C17 121.7(9) . .
C20 C21 C22 122.2(7) . .
C27 C28 N2 124.2(8) . .
C27 C28 C29 120.5(8) . .
N2 C28 C29 115.2(7) . .
C12 C13 C14 120.5(8) . .
C26 C25 C24 121.7(9) . .
C22 C23 C24 121.0(8) . .
C18 C17 C16 120.2(8) . .
F2 P1 F2 95.1(15) . 2_556
F2 P1 F1 175.5(11) . 2_556
F2 P1 F1 89.1(9) 2_556 2_556
F2 P1 F1 89.1(9) . .
F2 P1 F1 175.5(11) 2_556 .
F1 P1 F1 86.7(14) 2_556 .
F2 P1 F3 90.0(6) . 2_556
F2 P1 F3 90.5(6) 2_556 2_556
F1 P1 F3 91.6(6) 2_556 2_556
F1 P1 F3 87.8(6) . 2_556
F2 P1 F3 90.5(6) . .
F2 P1 F3 90.0(6) 2_556 .
F1 P1 F3 87.8(6) 2_556 .
F1 P1 F3 91.6(6) . .
F3 P1 F3 179.2(8) 2_556 .

loop_
_geom_bond_atom_site_label_1
_geom_bond_atom_site_label_2
_geom_bond_distance
_geom_bond_site_symmetry_2
C26 C25 1.352(13) .
C26 C27 1.410(13) .
C2 N1 1.465(11) .
C27 C28 1.367(11) .
Te1 C10 2.132(7) .
Te1 C20 2.137(8) .
Te1 N1 2.502(6) .
Te1 Br1 2.5817(18) .
C10 C11 1.371(10) .
C10 C19 1.427(11) .
N1 C18 1.462(10) .
N1 C1 1.485(9) .
C29 C20 1.420(11) .
C29 C24 1.428(11) .
C29 C28 1.449(11) .
C11 C12 1.402(11) .
C14 C13 1.410(11) .
C14 C15 1.422(11) .
C14 C19 1.441(10) .
C20 C21 1.374(10) .
C12 C13 1.338(12) .
C24 C23 1.394(11) .
C24 C25 1.422(11) .
C18 C17 1.378(11) .
C18 C19 1.400(10) .
C15 C16 1.348(12) .
C22 C23 1.378(12) .
C22 C21 1.380(11) .
N2 C28 1.432(11) .
N2 C3 1.469(11) .
N2 C4 1.493(11) .
C16 C17 1.399(12) .
P1 F2 1.474(10) .
P1 F2 1.474(10) 2_556
P1 F1 1.496(10) 2_556
P1 F1 1.496(10) .
P1 F3 1.573(7) 2_556
P1 F3 1.573(7) .
